data_4505638
loop_
_publ_author_name
'Vaidhyanathan, R.'
'Natarajan, Srinivasan'
'Rao, C. N. R.'

_publ_section_title
;
 Open-Framework Cadmium Succinates with Interpenetrating Frameworks Formed
 by Tetrahedral [ClCd4O24] and [BrCd4O24] Clusters
;
_journal_issue 1
_journal_name_full 'Crystal Growth &amp; Design'
_journal_page_first 47
_journal_paper_doi 10.1021/cg0200309
_journal_volume 3
_journal_year 2003
_chemical_formula_sum 'C24 H24 Cd5 Cl K0 Na3 O24 Zn0'
_chemical_formula_weight 1363.09
_chemical_name_systematic
; 
 ? 
;
_space_group_IT_number 197
_symmetry_cell_setting cubic
_symmetry_space_group_name_Hall 'I 2 2 3'
_symmetry_space_group_name_H-M 'I 2 3'
_atom_sites_solution_hydrogens geom
_atom_sites_solution_primary direct
_atom_sites_solution_secondary difmap
_audit_creation_method SHELXL
_cell_angle_alpha 90.00
_cell_angle_beta 90.00
_cell_angle_gamma 90.00
_cell_formula_units_Z 12
_cell_length_a 11.89310(10)
_cell_length_b 11.89310(10)
_cell_length_c 11.89310(10)
_cell_measurement_temperature 293(2)
_cell_volume 1682.23(2)
_computing_structure_refinement 'SHELXL-93 (Sheldrick, 1993)'
_computing_structure_solution 'SHELXS-86 (Sheldrick, 1990)'
_diffrn_ambient_temperature 293(2)
_diffrn_radiation_monochromator graphite
_diffrn_radiation_source 'fine-focus sealed tube'
_diffrn_radiation_type MoK\a
_diffrn_radiation_wavelength 0.71073
_diffrn_reflns_av_R_equivalents 0.0796
_diffrn_reflns_av_sigmaI/netI 0.0386
_diffrn_reflns_limit_h_max 13
_diffrn_reflns_limit_h_min -13
_diffrn_reflns_limit_k_max 13
_diffrn_reflns_limit_k_min -9
_diffrn_reflns_limit_l_max 13
_diffrn_reflns_limit_l_min -13
_diffrn_reflns_number 3570
_diffrn_reflns_theta_max 23.21
_diffrn_reflns_theta_min 2.42
_exptl_absorpt_coefficient_mu 3.329
_exptl_absorpt_correction_T_max 1.000000
_exptl_absorpt_correction_T_min 0.423018
_exptl_absorpt_correction_type SADABS
_exptl_crystal_density_diffrn 2.691
_exptl_crystal_F_000 1300
_exptl_crystal_size_max 0.08
_exptl_crystal_size_mid 0.08
_exptl_crystal_size_min 0.08
_refine_diff_density_max 0.213
_refine_diff_density_min -0.317
_refine_diff_density_rms 0.059
_refine_ls_abs_structure_details 'Flack H D (1983), Acta Cryst. A39, 876-881'
_refine_ls_abs_structure_Flack -0.01(7)
_refine_ls_extinction_coef 0.0021(3)
_refine_ls_extinction_expression Fc^*^=kFc[1+0.001xFc^2^\l^3^/sin(2\q)]^-1/4^
_refine_ls_extinction_method SHELXL
_refine_ls_goodness_of_fit_all 1.229
_refine_ls_goodness_of_fit_obs 1.230
_refine_ls_matrix_type full
_refine_ls_number_parameters 45
_refine_ls_number_reflns 414
_refine_ls_number_restraints 0
_refine_ls_restrained_S_all 1.268
_refine_ls_restrained_S_obs 1.230
_refine_ls_R_factor_all 0.0205
_refine_ls_R_factor_obs 0.0180
_refine_ls_shift/esd_max 0.000
_refine_ls_shift/esd_mean 0.000
_refine_ls_structure_factor_coef Fsqd
_refine_ls_weighting_details 'w=1/[\s^2^(Fo^2^)+(0.0000P)^2^+0.2411P] where P=(Fo^2^+2Fc^2^)/3'
_refine_ls_weighting_scheme calc
_refine_ls_wR_factor_all 0.0467
_refine_ls_wR_factor_obs 0.0448
_reflns_number_observed 408
_reflns_number_total 415
_reflns_observed_criterion >2sigma(I)
_cod_data_source_file cg0200309_s1.cif
_cod_data_source_block sad
_cod_depositor_comments
;
The following automatic conversions were performed:

'_symmetry_cell_setting' value 'Cubic' changed to 'cubic' according
to /home/saulius/struct/CIF-dictionaries/cif_core.dic dictionary
named 'cif_core.dic' version 2.4.1 from 2010-06-29.

Automatic conversion script
Id: cif_fix_values 1715 2011-07-08 13:25:40Z adriana 

The following automatic conversions were performed:

'_refine_ls_weighting_scheme' value 'calc
w=1/[\s^2^(Fo^2^)+(0.0000P)^2^+0.2411P] where P=(Fo^2^+2Fc^2^)/3' was
changed to 'calc'. New tag '_refine_ls_weighting_details' was
created. The value of the new tag was set to
'w=1/[\s^2^(Fo^2^)+(0.0000P)^2^+0.2411P] where P=(Fo^2^+2Fc^2^)/3'.

Automatic conversion script
Id: cif_fix_values 3143 2015-03-26 13:38:13Z robertas 
;
_cod_original_sg_symbol_H-M I23
_cod_original_formula_sum 'C24 H24 Cd5 Cl1 K0 Na3 O24 Zn0'
_cod_database_code 4505638

loop_
_symmetry_equiv_pos_as_xyz
'x, y, z'
'-x, -y, z'
'-x, y, -z'
'x, -y, -z'
'z, x, y'
'z, -x, -y'
'-z, -x, y'
'-z, x, -y'
'y, z, x'
'-y, z, -x'
'y, -z, -x'
'-y, -z, x'
'x+1/2, y+1/2, z+1/2'
'-x+1/2, -y+1/2, z+1/2'
'-x+1/2, y+1/2, -z+1/2'
'x+1/2, -y+1/2, -z+1/2'
'z+1/2, x+1/2, y+1/2'
'z+1/2, -x+1/2, -y+1/2'
'-z+1/2, -x+1/2, y+1/2'
'-z+1/2, x+1/2, -y+1/2'
'y+1/2, z+1/2, x+1/2'
'-y+1/2, z+1/2, -x+1/2'
'y+1/2, -z+1/2, -x+1/2'
'-y+1/2, -z+1/2, x+1/2'

loop_
_atom_site_aniso_label
_atom_site_aniso_U_11
_atom_site_aniso_U_22
_atom_site_aniso_U_33
_atom_site_aniso_U_23
_atom_site_aniso_U_13
_atom_site_aniso_U_12
Cd1 0.0259(3) 0.0259(3) 0.0259(3) 0.0024(2) -0.0024(2) -0.0024(2)
Cd2 0.0247(4) 0.0247(4) 0.0247(4) -0.0003(4) -0.0003(4) -0.0003(4)
Na1 0.0247(4) 0.0247(4) 0.0247(4) -0.0003(4) -0.0003(4) -0.0003(4)
Cl1 0.0223(9) 0.0223(9) 0.0223(9) 0.000 0.000 0.000
C2 0.032(3) 0.021(3) 0.027(3) 0.001(2) 0.000(2) 0.003(2)
O2 0.056(3) 0.022(2) 0.034(2) 0.004(2) -0.013(2) -0.002(2)
O1 0.045(2) 0.034(2) 0.021(2) 0.0010(15) 0.003(2) -0.002(2)
C1 0.018(3) 0.031(3) 0.028(3) -0.002(2) -0.003(2) -0.004(2)

loop_
_atom_site_label
_atom_site_type_symbol
_atom_site_fract_x
_atom_site_fract_y
_atom_site_fract_z
_atom_site_U_iso_or_equiv
_atom_site_thermal_displace_type
_atom_site_occupancy
_atom_site_calc_flag
_atom_site_refinement_flags
Cd1 Cd 0.12983(3) 0.87017(3) 0.87017(3) 0.0259(3) Uani 1 d S
Cd2 Cd 0.79411(7) 0.79411(7) 0.79411(7) 0.0247(4) Uani 0.25 d SP
Na1 Na 0.79411(7) 0.79411(7) 0.79411(7) 0.0247(4) Uani 0.75 d SP
Cl1 Cl 1.0000 1.0000 1.0000 0.0223(9) Uani 1 d S
C2 C 0.1528(4) 1.0354(4) 0.5524(4) 0.0264(12) Uani 1 d .
H2A H 0.0848(4) 1.0834(4) 0.5520(4) 0.032 Uiso 1 calc R
H2B H 0.2190(4) 1.0859(4) 0.5503(4) 0.032 Uiso 1 calc R
O2 O 0.1704(3) 0.8645(3) 0.6615(3) 0.0375(10) Uani 1 d .
O1 O 0.1395(3) 1.0224(3) 0.7533(3) 0.0333(9) Uani 1 d .
C1 C 0.1554(4) 0.9692(5) 0.6619(4) 0.0258(13) Uani 1 d .

loop_
_atom_type_symbol
_atom_type_description
_atom_type_scat_dispersion_real
_atom_type_scat_dispersion_imag
_atom_type_scat_source
C C 0.0033 0.0016 'International Tables Vol C Tables 4.2.6.8 and 6.1.1.4'
H H 0.0000 0.0000 'International Tables Vol C Tables 4.2.6.8 and 6.1.1.4'
O O 0.0106 0.0060 'International Tables Vol C Tables 4.2.6.8 and 6.1.1.4'
Cl Cl 0.1484 0.1585 'International Tables Vol C Tables 4.2.6.8 and 6.1.1.4'
K K 0.2009 0.2494 'International Tables Vol C Tables 4.2.6.8 and 6.1.1.4'
Zn Zn 0.2839 1.4301 'International Tables Vol C Tables 4.2.6.8 and 6.1.1.4'
Cd Cd -0.8075 1.2024 'International Tables Vol C Tables 4.2.6.8 and 6.1.1.4'
Na Na 0.0362 0.0249 'International Tables Vol C Tables 4.2.6.8 and 6.1.1.4'

loop_
_geom_angle_atom_site_label_1
_geom_angle_atom_site_label_2
_geom_angle_atom_site_label_3
_geom_angle
_geom_angle_site_symmetry_1
_geom_angle_site_symmetry_3
O1 Cd1 O1 119.41(2) . 7_665
O1 Cd1 O1 119.41(2) . 10_656
O1 Cd1 O1 119.41(2) 7_665 10_656
O1 Cd1 O2 94.92(13) . 7_665
O1 Cd1 O2 54.16(12) 7_665 7_665
O1 Cd1 O2 131.28(12) 10_656 7_665
O1 Cd1 O2 54.16(12) . .
O1 Cd1 O2 131.28(12) 7_665 .
O1 Cd1 O2 94.92(13) 10_656 .
O2 Cd1 O2 77.38(14) 7_665 .
O1 Cd1 O2 131.28(12) . 10_656
O1 Cd1 O2 94.92(13) 7_665 10_656
O1 Cd1 O2 54.16(12) 10_656 10_656
O2 Cd1 O2 77.38(14) 7_665 10_656
O2 Cd1 O2 77.38(14) . 10_656
O1 Cd1 Cl1 85.58(9) . 1_455
O1 Cd1 Cl1 85.58(9) 7_665 1_455
O1 Cd1 Cl1 85.58(9) 10_656 1_455
O2 Cd1 Cl1 133.80(9) 7_665 1_455
O2 Cd1 Cl1 133.80(9) . 1_455
O2 Cd1 Cl1 133.80(9) 10_656 1_455
O1 Cd1 C1 107.57(15) . 7_665
O1 Cd1 C1 27.18(13) 7_665 7_665
O1 Cd1 C1 131.71(14) 10_656 7_665
O2 Cd1 C1 27.06(14) 7_665 7_665
O2 Cd1 C1 104.14(13) . 7_665
O2 Cd1 C1 87.10(13) 10_656 7_665
Cl1 Cd1 C1 109.61(11) 1_455 7_665
O1 Cd1 C1 131.71(14) . 10_656
O1 Cd1 C1 107.56(15) 7_665 10_656
O1 Cd1 C1 27.18(13) 10_656 10_656
O2 Cd1 C1 104.14(13) 7_665 10_656
O2 Cd1 C1 87.10(13) . 10_656
O2 Cd1 C1 27.06(14) 10_656 10_656
Cl1 Cd1 C1 109.61(11) 1_455 10_656
C1 Cd1 C1 109.33(11) 7_665 10_656
O1 Cd1 C1 27.18(13) . .
O1 Cd1 C1 131.71(14) 7_665 .
O1 Cd1 C1 107.57(15) 10_656 .
O2 Cd1 C1 87.10(13) 7_665 .
O2 Cd1 C1 27.06(14) . .
O2 Cd1 C1 104.14(13) 10_656 .
Cl1 Cd1 C1 109.61(11) 1_455 .
C1 Cd1 C1 109.33(11) 7_665 .
C1 Cd1 C1 109.33(11) 10_656 .
O1 Cd1 Na1 94.42(9) . 16_466
O1 Cd1 Na1 94.42(9) 7_665 16_466
O1 Cd1 Na1 94.42(9) 10_656 16_466
O2 Cd1 Na1 46.20(9) 7_665 16_466
O2 Cd1 Na1 46.20(9) . 16_466
O2 Cd1 Na1 46.20(9) 10_656 16_466
Cl1 Cd1 Na1 180.00(2) 1_455 16_466
C1 Cd1 Na1 70.39(11) 7_665 16_466
C1 Cd1 Na1 70.39(11) 10_656 16_466
C1 Cd1 Na1 70.39(11) . 16_466
O1 Cd1 Cd2 94.42(9) . 16_466
O1 Cd1 Cd2 94.42(9) 7_665 16_466
O1 Cd1 Cd2 94.42(9) 10_656 16_466
O2 Cd1 Cd2 46.20(9) 7_665 16_466
O2 Cd1 Cd2 46.20(9) . 16_466
O2 Cd1 Cd2 46.20(9) 10_656 16_466
Cl1 Cd1 Cd2 180.00(2) 1_455 16_466
C1 Cd1 Cd2 70.39(11) 7_665 16_466
C1 Cd1 Cd2 70.39(11) 10_656 16_466
C1 Cd1 Cd2 70.39(11) . 16_466
Na1 Cd1 Cd2 0.00(2) 16_466 16_466
O1 Cd2 O1 87.16(13) 2_675 6_567
O1 Cd2 O1 87.16(13) 2_675 10_756
O1 Cd2 O1 87.16(13) 6_567 10_756
O1 Cd2 O2 86.27(12) 2_675 24_665
O1 Cd2 O2 108.84(12) 6_567 24_665
O1 Cd2 O2 162.35(12) 10_756 24_665
O1 Cd2 O2 162.35(12) 2_675 16_566
O1 Cd2 O2 86.27(12) 6_567 16_566
O1 Cd2 O2 108.83(12) 10_756 16_566
O2 Cd2 O2 80.40(13) 24_665 16_566
O1 Cd2 O2 108.83(12) 2_675 20_656
O1 Cd2 O2 162.35(12) 6_567 20_656
O1 Cd2 O2 86.27(12) 10_756 20_656
O2 Cd2 O2 80.40(13) 24_665 20_656
O2 Cd2 O2 80.40(13) 16_566 20_656
O1 Cd2 Cd1 127.25(9) 2_675 16_566
O1 Cd2 Cd1 127.25(9) 6_567 16_566
O1 Cd2 Cd1 127.25(9) 10_756 16_566
O2 Cd2 Cd1 48.19(8) 24_665 16_566
O2 Cd2 Cd1 48.19(8) 16_566 16_566
O2 Cd2 Cd1 48.19(9) 20_656 16_566
O1 Na1 O1 87.16(13) 2_675 6_567
O1 Na1 O1 87.16(13) 2_675 10_756
O1 Na1 O1 87.16(13) 6_567 10_756
O1 Na1 O2 86.27(12) 2_675 24_665
O1 Na1 O2 108.84(12) 6_567 24_665
O1 Na1 O2 162.35(12) 10_756 24_665
O1 Na1 O2 162.35(12) 2_675 16_566
O1 Na1 O2 86.27(12) 6_567 16_566
O1 Na1 O2 108.83(12) 10_756 16_566
O2 Na1 O2 80.40(13) 24_665 16_566
O1 Na1 O2 108.83(12) 2_675 20_656
O1 Na1 O2 162.35(12) 6_567 20_656
O1 Na1 O2 86.27(12) 10_756 20_656
O2 Na1 O2 80.40(13) 24_665 20_656
O2 Na1 O2 80.40(13) 16_566 20_656
O1 Na1 Cd1 127.25(9) 2_675 16_566
O1 Na1 Cd1 127.25(9) 6_567 16_566
O1 Na1 Cd1 127.25(9) 10_756 16_566
O2 Na1 Cd1 48.19(8) 24_665 16_566
O2 Na1 Cd1 48.19(8) 16_566 16_566
O2 Na1 Cd1 48.19(9) 20_656 16_566
Cd1 Cl1 Cd1 109.5 4_677 2_675
Cd1 Cl1 Cd1 109.5 4_677 3_657
Cd1 Cl1 Cd1 109.5 2_675 3_657
Cd1 Cl1 Cd1 109.5 4_677 1_655
Cd1 Cl1 Cd1 109.5 2_675 1_655
Cd1 Cl1 Cd1 109.5 3_657 1_655
C2 C2 C1 114.7(5) 4_576 .
C2 C2 H2A 108.6(2) 4_576 .
C1 C2 H2A 108.6(2) . .
C2 C2 H2B 108.6(2) 4_576 .
C1 C2 H2B 108.6(3) . .
H2A C2 H2B 107.6 . .
C1 O2 Na1 147.9(3) . 16_466
C1 O2 Cd2 147.9(3) . 16_466
Na1 O2 Cd2 0.00(3) 16_466 16_466
C1 O2 Cd1 86.7(3) . .
Na1 O2 Cd1 85.61(11) 16_466 .
Cd2 O2 Cd1 85.61(11) 16_466 .
C1 O1 Cd1 97.6(3) . .
C1 O1 Na1 125.7(3) . 2_675
Cd1 O1 Na1 128.4(2) . 2_675
C1 O1 Cd2 125.7(3) . 2_675
Cd1 O1 Cd2 128.4(2) . 2_675
Na1 O1 Cd2 0.000(15) 2_675 2_675
O2 C1 O1 121.2(4) . .
O2 C1 C2 120.8(4) . .
O1 C1 C2 118.0(4) . .
O2 C1 Cd1 66.2(3) . .
O1 C1 Cd1 55.2(2) . .
C2 C1 Cd1 170.6(3) . .

loop_
_geom_bond_atom_site_label_1
_geom_bond_atom_site_label_2
_geom_bond_distance
_geom_bond_site_symmetry_2
Cd1 O1 2.286(3) .
Cd1 O1 2.286(3) 7_665
Cd1 O1 2.286(3) 10_656
Cd1 O2 2.530(4) 7_665
Cd1 O2 2.530(4) .
Cd1 O2 2.530(4) 10_656
Cd1 Cl1 2.6743(6) 1_455
Cd1 C1 2.760(5) 7_665
Cd1 C1 2.760(5) 10_656
Cd1 C1 2.760(5) .
Cd1 Na1 3.384(2) 16_466
Cd1 Cd2 3.384(2) 16_466
Cd2 O1 2.371(4) 2_675
Cd2 O1 2.371(4) 6_567
Cd2 O1 2.371(4) 10_756
Cd2 O2 2.450(4) 24_665
Cd2 O2 2.450(4) 16_566
Cd2 O2 2.450(4) 20_656
Cd2 Cd1 3.384(2) 16_566
Na1 O1 2.371(4) 2_675
Na1 O1 2.371(4) 6_567
Na1 O1 2.371(4) 10_756
Na1 O2 2.450(4) 24_665
Na1 O2 2.450(4) 16_566
Na1 O2 2.450(4) 20_656
Na1 Cd1 3.384(2) 16_566
Cl1 Cd1 2.6743(6) 4_677
Cl1 Cd1 2.6743(6) 2_675
Cl1 Cd1 2.6744(6) 3_657
Cl1 Cd1 2.6744(6) 1_655
C2 C2 1.505(10) 4_576
C2 C1 1.523(7) .
C2 H2A 0.99 .
C2 H2B 0.99 .
O2 C1 1.257(7) .
O2 Na1 2.450(4) 16_466
O2 Cd2 2.450(4) 16_466
O1 C1 1.272(5) .
O1 Na1 2.371(4) 2_675
O1 Cd2 2.371(4) 2_675
